data_4516565
loop_
_publ_author_name
'Nguyen, Edward T.'
'Zhao, Xiang'
'Ta, Daniel'
'Nguyen, Phuong-Lan'
'Bu, Xianhui'

_publ_section_title
;
 Comparative Study of In Situ and Presynthesized X-Pillar Ligand in
 Self-Assembly of Homochiral Porous Frameworks
;
_journal_issue 12
_journal_name_full 'Crystal Growth &amp; Design'
_journal_page_first 5939
_journal_paper_doi 10.1021/acs.cgd.5b01412
_journal_volume 15
_journal_year 2015
_chemical_absolute_configuration rm
_chemical_formula_moiety 'C33 H37 N2 O8 Zn2'
_chemical_formula_sum 'C33 H37 N2 O8 Zn2'
_chemical_formula_weight 720.38
_space_group_crystal_system orthorhombic
_space_group_IT_number 23
_space_group_name_Hall 'I 2 2'
_space_group_name_H-M_alt 'I 2 2 2'
_atom_sites_solution_hydrogens geom
_audit_creation_method SHELXL-2014/6
_cell_angle_alpha 90
_cell_angle_beta 90
_cell_angle_gamma 90
_cell_formula_units_Z 8
_cell_length_a 18.4486(11)
_cell_length_b 19.2044(12)
_cell_length_c 31.3758(18)
_cell_measurement_temperature 174(2)
_cell_volume 11116.3(12)
_computing_structure_refinement 'SHELXL-2014/6 (Sheldrick, 2014)'
_diffrn_ambient_temperature 174(2)
_diffrn_measured_fraction_theta_full 0.969
_diffrn_measured_fraction_theta_max 0.995
_diffrn_measurement_device_type 'CCD area detector'
_diffrn_radiation_type MoK\a
_diffrn_radiation_wavelength 0.71073
_diffrn_reflns_av_R_equivalents 0.0604
_diffrn_reflns_av_unetI/netI 0.0804
_diffrn_reflns_Laue_measured_fraction_full 0.969
_diffrn_reflns_Laue_measured_fraction_max 0.995
_diffrn_reflns_limit_h_max 18
_diffrn_reflns_limit_h_min -21
_diffrn_reflns_limit_k_max 22
_diffrn_reflns_limit_k_min -22
_diffrn_reflns_limit_l_max 35
_diffrn_reflns_limit_l_min -37
_diffrn_reflns_number 35437
_diffrn_reflns_point_group_measured_fraction_full 0.967
_diffrn_reflns_point_group_measured_fraction_max 0.992
_diffrn_reflns_theta_full 25.242
_diffrn_reflns_theta_max 25.002
_diffrn_reflns_theta_min 1.243
_exptl_absorpt_coefficient_mu 0.894
_exptl_absorpt_correction_T_max 0.7452
_exptl_absorpt_correction_T_min 0.5737
_exptl_absorpt_correction_type multi-scan
_exptl_absorpt_process_details SADABS-2014/4
_exptl_crystal_colour colorless
_exptl_crystal_density_diffrn 0.861
_exptl_crystal_description block
_exptl_crystal_F_000 2984
_exptl_crystal_size_max 0.098
_exptl_crystal_size_mid 0.095
_exptl_crystal_size_min 0.092
_refine_diff_density_max 1.050
_refine_diff_density_min -0.398
_refine_diff_density_rms 0.094
_refine_ls_abs_structure_details
;
 Flack x determined using 2607 quotients [(I+)-(I-)]/[(I+)+(I-)]
 (Parsons, Flack and Wagner, Acta Cryst. B69 (2013) 249-259).
;
_refine_ls_abs_structure_Flack 0.018(11)
_refine_ls_extinction_method none
_refine_ls_goodness_of_fit_ref 0.984
_refine_ls_hydrogen_treatment constr
_refine_ls_matrix_type full
_refine_ls_number_parameters 406
_refine_ls_number_reflns 9739
_refine_ls_number_restraints 30
_refine_ls_restrained_S_all 0.995
_refine_ls_R_factor_all 0.0735
_refine_ls_R_factor_gt 0.0556
_refine_ls_shift/su_max 0.003
_refine_ls_shift/su_mean 0.000
_refine_ls_structure_factor_coef Fsqd
_refine_ls_weighting_details 'w=1/[\s^2^(Fo^2^)+(0.0798P)^2^] where P=(Fo^2^+2Fc^2^)/3'
_refine_ls_weighting_scheme calc
_refine_ls_wR_factor_gt 0.1371
_refine_ls_wR_factor_ref 0.1440
_reflns_Friedel_coverage 0.837
_reflns_Friedel_fraction_full 0.964
_reflns_Friedel_fraction_max 0.989
_reflns_number_gt 7055
_reflns_number_total 9739
_reflns_threshold_expression 'I > 2\s(I)'
_cod_data_source_file cg5b01412_si_002.cif
_cod_data_source_block CPM-322
_cod_database_code 4516565
_shelx_space_group_comment
;
The symmetry employed for this shelxl refinement is uniquely defined
by the following loop, which should always be used as a source of
symmetry information in preference to the above space-group names.
They are only intended as comments.
;
_shelxl_version_number 2014/6
_platon_squeeze_void_probe_radius 1.20

loop_
_space_group_symop_operation_xyz
'x, y, z'
'-x, -y, z'
'-x, y, -z'
'x, -y, -z'
'x+1/2, y+1/2, z+1/2'
'-x+1/2, -y+1/2, z+1/2'
'-x+1/2, y+1/2, -z+1/2'
'x+1/2, -y+1/2, -z+1/2'

loop_
_atom_site_label
_atom_site_type_symbol
_atom_site_fract_x
_atom_site_fract_y
_atom_site_fract_z
_atom_site_U_iso_or_equiv
_atom_site_adp_type
_atom_site_occupancy
_atom_site_site_symmetry_order
_atom_site_calc_flag
_atom_site_refinement_flags_posn
_atom_site_refinement_flags_adp
Zn1 Zn 0.22487(3) 0.76158(4) 0.70747(2) 0.0316(2) Uani 1 1 d . .
Zn2 Zn 0.26579(3) 0.75939(4) 0.79606(2) 0.0323(2) Uani 1 1 d . .
O6 O 0.3466(3) 0.8096(3) 0.76285(15) 0.0583(16) Uani 1 1 d . .
O4 O 0.3155(3) 0.3512(3) 0.76820(14) 0.0604(15) Uani 1 1 d . .
O8 O 0.6477(3) 0.7914(3) 0.75772(16) 0.0701(19) Uani 1 1 d . .
N2 N 0.1738(3) 0.7460(3) 0.35128(13) 0.0392(14) Uani 1 1 d . .
N1 N 0.1662(3) 0.7621(3) 0.65269(13) 0.0372(13) Uani 1 1 d . U
O3 O 0.2855(3) 0.3510(3) 0.70076(14) 0.0652(15) Uani 1 1 d . .
O2 O 0.3010(3) 0.6680(3) 0.77111(15) 0.0607(15) Uani 1 1 d . .
O1 O 0.2759(3) 0.6711(3) 0.70177(14) 0.0629(14) Uani 1 1 d . .
O7 O 0.6707(3) 0.7883(3) 0.68707(15) 0.0672(17) Uani 1 1 d . .
O5 O 0.3187(3) 0.8093(3) 0.69340(14) 0.0615(16) Uani 1 1 d . .
C3 C 0.3463(4) 0.5761(4) 0.7280(3) 0.054(2) Uani 1 1 d . .
H3A H 0.3765 0.5823 0.7026 0.065 Uiso 1 1 calc R U
C13 C 0.4319(3) 0.8570(5) 0.7128(3) 0.058(2) Uani 1 1 d . .
H13A H 0.4255 0.8854 0.6871 0.070 Uiso 1 1 calc R U
C17 C 0.3604(3) 0.8220(4) 0.7241(2) 0.0453(18) Uani 1 1 d . .
C26 C 0.0372(3) 0.7565(5) 0.53958(14) 0.048(2) Uani 1 1 d . .
C7 C 0.3036(4) 0.6433(4) 0.7338(2) 0.0449(17) Uani 1 1 d . .
C16 C 0.6335(4) 0.8066(4) 0.7195(2) 0.054(2) Uani 1 1 d . .
C29 C 0.0852(3) 0.7537(5) 0.42219(15) 0.049(2) Uani 1 1 d . .
C28 C 0.0397(3) 0.7580(5) 0.46161(14) 0.049(2) Uani 1 1 d . .
C6 C 0.3138(4) 0.3773(4) 0.7321(2) 0.0504(19) Uani 1 1 d . .
C23 C 0.0795(3) 0.7606(5) 0.57955(15) 0.0438(19) Uani 1 1 d . .
C11 C 0.5626(3) 0.8495(4) 0.7108(2) 0.054(2) Uani 1 1 d . .
C1 C 0.3527(4) 0.4498(4) 0.7271(2) 0.0503(19) Uani 1 1 d . .
C27 C 0.0747(3) 0.7585(4) 0.50061(14) 0.050(2) Uani 1 1 d . .
H27A H 0.1250 0.7602 0.5010 0.060 Uiso 1 1 calc R U
C20 C 0.4958(4) 0.7425(4) 0.7359(4) 0.088(4) Uani 1 1 d . .
H20A H 0.5004 0.7608 0.7643 0.132 Uiso 1 1 calc R U
H20B H 0.4511 0.7171 0.7335 0.132 Uiso 1 1 calc R U
H20C H 0.5357 0.7120 0.7300 0.132 Uiso 1 1 calc R U
C2 C 0.2958(4) 0.5122(4) 0.7191(3) 0.063(2) Uani 1 1 d . .
C10 C 0.2337(4) 0.5103(5) 0.7505(2) 0.077(3) Uani 1 1 d . .
H10A H 0.2034 0.4708 0.7445 0.116 Uiso 1 1 calc R U
H10B H 0.2525 0.5066 0.7789 0.116 Uiso 1 1 calc R U
H10C H 0.2057 0.5522 0.7480 0.116 Uiso 1 1 calc R U
C24 C 0.1362(4) 0.7146(5) 0.58460(18) 0.061(3) Uani 1 1 d . .
H24A H 0.1471 0.6827 0.5633 0.073 Uiso 1 1 calc R U
C31 C 0.1821(4) 0.7959(4) 0.37935(19) 0.054(2) Uani 1 1 d . .
H31A H 0.2188 0.8284 0.3752 0.065 Uiso 1 1 calc R U
C12 C 0.4959(4) 0.8009(5) 0.7047(3) 0.073(3) Uani 1 1 d . .
C25 C 0.1769(4) 0.7164(4) 0.62195(19) 0.052(2) Uani 1 1 d . .
H25A H 0.2136 0.6837 0.6254 0.063 Uiso 1 1 calc R U
C30 C 0.1385(4) 0.8021(5) 0.41491(19) 0.060(2) Uani 1 1 d . .
H30A H 0.1452 0.8389 0.4338 0.072 Uiso 1 1 calc R U
C33 C 0.0783(4) 0.7030(5) 0.3936(2) 0.066(3) Uani 1 1 d . .
H33A H 0.0423 0.6696 0.3975 0.079 Uiso 1 1 calc R U
C4 C 0.3963(6) 0.5571(5) 0.7639(3) 0.091(3) Uani 1 1 d . .
H4A H 0.3804 0.5779 0.7905 0.110 Uiso 1 1 calc R U
H4B H 0.4455 0.5722 0.7580 0.110 Uiso 1 1 calc R U
C22 C 0.0673(4) 0.8068(5) 0.61185(18) 0.058(2) Uani 1 1 d . .
H22A H 0.0290 0.8382 0.6097 0.070 Uiso 1 1 calc R U
C5 C 0.3914(5) 0.4752(5) 0.7659(3) 0.079(3) Uani 1 1 d . .
H5A H 0.4397 0.4553 0.7670 0.095 Uiso 1 1 calc R U
H5B H 0.3653 0.4610 0.7913 0.095 Uiso 1 1 calc R U
C15 C 0.5444(5) 0.8938(6) 0.7527(3) 0.084(3) Uani 1 1 d . .
H15A H 0.5575 0.8687 0.7784 0.101 Uiso 1 1 calc R U
H15B H 0.5689 0.9385 0.7525 0.101 Uiso 1 1 calc R U
C14 C 0.4605(5) 0.9023(5) 0.7486(3) 0.090(3) Uani 1 1 d . U
H14A H 0.4375 0.8892 0.7752 0.107 Uiso 1 1 calc R U
H14B H 0.4488 0.9507 0.7429 0.107 Uiso 1 1 calc R U
C8 C 0.4040(5) 0.4445(5) 0.6878(3) 0.106(4) Uani 1 1 d . .
H8A H 0.3771 0.4280 0.6636 0.159 Uiso 1 1 calc R U
H8B H 0.4238 0.4896 0.6815 0.159 Uiso 1 1 calc R U
H8C H 0.4427 0.4126 0.6939 0.159 Uiso 1 1 calc R U
C9 C 0.2640(6) 0.5105(5) 0.6729(3) 0.099(3) Uani 1 1 d . .
H9A H 0.3030 0.5117 0.6526 0.148 Uiso 1 1 calc R U
H9B H 0.2364 0.4685 0.6690 0.148 Uiso 1 1 calc R U
H9C H 0.2331 0.5501 0.6686 0.148 Uiso 1 1 calc R U
C18 C 0.5770(5) 0.8973(7) 0.6722(4) 0.149(6) Uani 1 1 d . U
H18A H 0.6186 0.9258 0.6779 0.224 Uiso 1 1 calc R U
H18B H 0.5858 0.8693 0.6474 0.224 Uiso 1 1 calc R U
H18C H 0.5355 0.9264 0.6674 0.224 Uiso 1 1 calc R U
C19 C 0.4888(5) 0.7731(7) 0.6611(3) 0.142(5) Uani 1 1 d . U
H19A H 0.4889 0.8109 0.6410 0.213 Uiso 1 1 calc R U
H19B H 0.5288 0.7426 0.6552 0.213 Uiso 1 1 calc R U
H19C H 0.4442 0.7477 0.6587 0.213 Uiso 1 1 calc R U
C32 C 0.1221(4) 0.6984(5) 0.3591(2) 0.063(2) Uani 1 1 d . .
H32A H 0.1162 0.6614 0.3403 0.076 Uiso 1 1 calc R U
C21 C 0.1109(4) 0.8074(5) 0.6475(2) 0.064(2) Uani 1 1 d . U
H21A H 0.1020 0.8401 0.6688 0.076 Uiso 1 1 calc R U

loop_
_atom_site_aniso_label
_atom_site_aniso_U_11
_atom_site_aniso_U_22
_atom_site_aniso_U_33
_atom_site_aniso_U_23
_atom_site_aniso_U_13
_atom_site_aniso_U_12
Zn1 0.0321(4) 0.0387(5) 0.0241(3) 0.0013(3) -0.0118(3) -0.0005(3)
Zn2 0.0335(4) 0.0393(5) 0.0242(3) 0.0006(3) -0.0134(3) 0.0017(3)
O6 0.048(3) 0.078(5) 0.049(3) 0.019(3) -0.006(2) -0.013(3)
O4 0.059(3) 0.062(4) 0.061(3) 0.016(3) -0.015(3) -0.015(3)
O8 0.045(3) 0.101(6) 0.064(3) 0.041(3) 0.005(3) 0.017(3)
N2 0.037(3) 0.054(4) 0.027(2) 0.007(3) 0.007(2) 0.003(3)
N1 0.034(3) 0.052(4) 0.026(2) 0.003(3) -0.0058(19) 0.009(3)
O3 0.079(4) 0.069(4) 0.048(3) -0.003(3) -0.005(3) -0.031(3)
O2 0.057(3) 0.051(4) 0.074(3) -0.010(3) -0.022(3) 0.011(3)
O1 0.078(4) 0.053(4) 0.058(3) -0.003(3) -0.007(3) 0.012(3)
O7 0.045(3) 0.093(5) 0.064(3) -0.009(3) 0.003(2) 0.025(3)
O5 0.043(3) 0.084(5) 0.058(3) 0.015(3) -0.011(2) -0.013(3)
C3 0.031(4) 0.032(5) 0.099(6) -0.009(4) -0.002(4) -0.003(3)
C13 0.024(3) 0.063(6) 0.086(5) 0.020(5) -0.007(4) -0.005(3)
C17 0.028(4) 0.038(5) 0.070(5) 0.006(4) -0.006(3) -0.006(3)
C26 0.027(3) 0.101(7) 0.017(2) -0.003(3) 0.004(2) 0.003(4)
C7 0.040(4) 0.031(5) 0.064(4) -0.005(4) -0.004(4) 0.000(4)
C16 0.033(4) 0.057(6) 0.074(5) 0.014(4) 0.011(4) 0.000(4)
C29 0.033(3) 0.096(7) 0.017(2) -0.002(3) 0.006(2) -0.010(4)
C28 0.027(3) 0.105(7) 0.014(2) -0.009(3) 0.007(2) -0.004(4)
C6 0.041(4) 0.051(6) 0.059(4) 0.012(4) -0.005(4) 0.004(4)
C23 0.027(3) 0.087(6) 0.018(2) 0.003(3) -0.002(2) -0.007(4)
C11 0.029(3) 0.058(6) 0.074(5) 0.019(4) 0.005(3) 0.012(3)
C1 0.039(4) 0.029(5) 0.083(5) -0.002(4) -0.003(4) -0.007(3)
C27 0.025(3) 0.108(8) 0.017(2) -0.003(4) 0.001(2) 0.000(4)
C20 0.034(4) 0.047(7) 0.183(10) 0.052(6) 0.005(5) 0.010(5)
C2 0.049(4) 0.030(5) 0.111(6) 0.001(4) -0.001(4) 0.003(4)
C10 0.055(6) 0.050(6) 0.127(8) 0.004(5) 0.013(5) -0.010(5)
C24 0.049(4) 0.107(8) 0.027(3) -0.020(4) -0.008(3) 0.019(5)
C31 0.047(4) 0.074(6) 0.040(3) -0.017(4) 0.021(3) -0.024(4)
C12 0.038(4) 0.083(8) 0.098(6) -0.025(6) -0.003(5) 0.004(4)
C25 0.047(4) 0.070(6) 0.040(3) -0.008(4) -0.015(3) 0.011(4)
C30 0.052(5) 0.099(7) 0.030(3) -0.020(4) 0.012(3) -0.024(5)
C33 0.067(5) 0.094(8) 0.035(3) -0.005(4) 0.020(3) -0.028(5)
C4 0.090(7) 0.056(8) 0.127(8) -0.002(6) -0.027(6) 0.021(6)
C22 0.050(4) 0.093(7) 0.031(3) -0.003(4) -0.016(3) 0.032(4)
C5 0.070(6) 0.063(7) 0.103(7) 0.000(5) -0.044(5) -0.001(5)
C15 0.053(6) 0.078(8) 0.121(8) -0.033(6) -0.006(5) 0.020(6)
C14 0.047(5) 0.066(7) 0.156(8) -0.038(6) 0.018(5) -0.014(5)
C8 0.071(6) 0.066(8) 0.181(10) -0.007(7) 0.044(7) -0.019(6)
C9 0.137(9) 0.052(6) 0.107(7) 0.002(5) -0.057(6) 0.005(7)
C18 0.061(6) 0.216(15) 0.171(10) 0.129(10) 0.008(7) 0.030(8)
C19 0.089(7) 0.228(15) 0.108(7) -0.095(9) -0.008(6) -0.018(8)
C32 0.073(5) 0.072(7) 0.045(4) -0.003(4) 0.032(4) -0.015(5)
C21 0.070(5) 0.088(7) 0.032(3) -0.007(4) -0.017(3) 0.004(5)

loop_
_atom_type_symbol
_atom_type_description
_atom_type_scat_dispersion_real
_atom_type_scat_dispersion_imag
_atom_type_scat_source
C C 0.0033 0.0016 'International Tables Vol C Tables 4.2.6.8 and 6.1.1.4'
H H 0.0000 0.0000 'International Tables Vol C Tables 4.2.6.8 and 6.1.1.4'
N N 0.0061 0.0033 'International Tables Vol C Tables 4.2.6.8 and 6.1.1.4'
O O 0.0106 0.0060 'International Tables Vol C Tables 4.2.6.8 and 6.1.1.4'
Zn Zn 0.2839 1.4301 'International Tables Vol C Tables 4.2.6.8 and 6.1.1.4'

loop_
_geom_angle_atom_site_label_1
_geom_angle_atom_site_label_2
_geom_angle_atom_site_label_3
_geom_angle
_geom_angle_site_symmetry_1
_geom_angle_site_symmetry_3
O1 Zn1 O5 88.3(2) . .
O1 Zn1 O4 162.34(19) . 7_556
O5 Zn1 O4 90.7(2) . 7_556
O1 Zn1 N1 100.4(2) . .
O5 Zn1 N1 105.74(19) . .
O4 Zn1 N1 96.8(2) 7_556 .
O1 Zn1 O8 86.7(2) . 8_466
O5 Zn1 O8 159.49(19) . 8_466
O4 Zn1 O8 88.1(3) 7_556 8_466
N1 Zn1 O8 94.7(2) . 8_466
O1 Zn1 Zn2 87.13(13) . .
O5 Zn1 Zn2 89.59(13) . .
O4 Zn1 Zn2 75.23(13) 7_556 .
N1 Zn1 Zn2 162.99(13) . .
O8 Zn1 Zn2 70.30(14) 8_466 .
O3 Zn2 O2 158.73(18) 7_556 .
O3 Zn2 O7 88.6(2) 7_556 8_466
O2 Zn2 O7 89.3(2) . 8_466
O3 Zn2 O6 87.4(2) 7_556 .
O2 Zn2 O6 88.8(2) . .
O7 Zn2 O6 163.81(18) 8_466 .
O3 Zn2 N2 104.9(2) 7_556 6_565
O2 Zn2 N2 96.2(2) . 6_565
O7 Zn2 N2 102.9(2) 8_466 6_565
O6 Zn2 N2 93.30(19) . 6_565
O3 Zn2 Zn1 84.92(13) 7_556 .
O2 Zn2 Zn1 73.99(13) . .
O7 Zn2 Zn1 91.80(14) 8_466 .
O6 Zn2 Zn1 72.22(13) . .
N2 Zn2 Zn1 162.35(14) 6_565 .
C17 O6 Zn2 136.1(5) . .
C6 O4 Zn1 132.8(5) . 7_546
C16 O8 Zn1 139.5(5) . 8_566
C31 N2 C32 117.2(5) . .
C31 N2 Zn2 122.6(5) . 6_564
C32 N2 Zn2 120.2(5) . 6_564
C25 N1 C21 117.0(5) . .
C25 N1 Zn1 122.4(4) . .
C21 N1 Zn1 120.4(4) . .
C6 O3 Zn2 121.7(5) . 7_546
C7 O2 Zn2 134.0(5) . .
C7 O1 Zn1 119.8(4) . .
C16 O7 Zn2 112.2(4) . 8_566
C17 O5 Zn1 116.6(4) . .
C4 C3 C7 115.7(7) . .
C4 C3 C2 108.0(7) . .
C7 C3 C2 112.2(6) . .
C4 C3 H3A 106.8 . .
C7 C3 H3A 106.8 . .
C2 C3 H3A 106.8 . .
C14 C13 C17 112.5(7) . .
C14 C13 C12 104.2(6) . .
C17 C13 C12 112.0(7) . .
C14 C13 H13A 109.4 . .
C17 C13 H13A 109.4 . .
C12 C13 H13A 109.4 . .
O5 C17 O6 125.2(6) . .
O5 C17 C13 116.0(6) . .
O6 C17 C13 118.8(6) . .
C27 C26 C28 117.9(4) . 3_556
C27 C26 C23 118.5(5) . .
C28 C26 C23 123.3(4) 3_556 .
O1 C7 O2 124.7(7) . .
O1 C7 C3 118.6(6) . .
O2 C7 C3 116.7(6) . .
O8 C16 O7 125.6(7) . .
O8 C16 C11 117.3(7) . .
O7 C16 C11 117.1(6) . .
C33 C29 C30 116.9(5) . .
C33 C29 C28 122.9(7) . .
C30 C29 C28 120.1(7) . .
C27 C28 C26 119.3(4) . 3_556
C27 C28 C29 118.0(5) . .
C26 C28 C29 122.6(4) 3_556 .
O3 C6 O4 125.4(7) . .
O3 C6 C1 118.7(6) . .
O4 C6 C1 116.0(7) . .
C22 C23 C24 117.2(5) . .
C22 C23 C26 125.2(7) . .
C24 C23 C26 117.6(6) . .
C18 C11 C12 113.3(8) . .
C18 C11 C16 107.7(6) . .
C12 C11 C16 111.5(7) . .
C18 C11 C15 111.4(9) . .
C12 C11 C15 104.7(6) . .
C16 C11 C15 108.2(6) . .
C5 C1 C8 112.1(7) . .
C5 C1 C6 115.2(7) . .
C8 C1 C6 107.3(6) . .
C5 C1 C2 101.2(6) . .
C8 C1 C2 108.7(7) . .
C6 C1 C2 112.1(6) . .
C28 C27 C26 122.7(5) . .
C28 C27 H27A 118.7 . .
C26 C27 H27A 118.7 . .
C12 C20 H20A 109.5 . .
C12 C20 H20B 109.5 . .
H20A C20 H20B 109.5 . .
C12 C20 H20C 109.5 . .
H20A C20 H20C 109.5 . .
H20B C20 H20C 109.5 . .
C10 C2 C3 110.8(7) . .
C10 C2 C9 108.7(7) . .
C3 C2 C9 113.9(7) . .
C10 C2 C1 112.0(7) . .
C3 C2 C1 99.6(5) . .
C9 C2 C1 111.8(7) . .
C2 C10 H10A 109.5 . .
C2 C10 H10B 109.5 . .
H10A C10 H10B 109.5 . .
C2 C10 H10C 109.5 . .
H10A C10 H10C 109.5 . .
H10B C10 H10C 109.5 . .
C23 C24 C25 119.4(7) . .
C23 C24 H24A 120.3 . .
C25 C24 H24A 120.3 . .
N2 C31 C30 122.6(7) . .
N2 C31 H31A 118.7 . .
C30 C31 H31A 118.7 . .
C19 C12 C20 109.7(10) . .
C19 C12 C11 113.7(8) . .
C20 C12 C11 111.8(7) . .
C19 C12 C13 108.8(8) . .
C20 C12 C13 113.5(7) . .
C11 C12 C13 99.1(7) . .
N1 C25 C24 123.5(7) . .
N1 C25 H25A 118.3 . .
C24 C25 H25A 118.3 . .
C29 C30 C31 119.6(7) . .
C29 C30 H30A 120.2 . .
C31 C30 H30A 120.2 . .
C29 C33 C32 121.9(8) . .
C29 C33 H33A 119.0 . .
C32 C33 H33A 119.0 . .
C3 C4 C5 103.6(8) . .
C3 C4 H4A 111.0 . .
C5 C4 H4A 111.0 . .
C3 C4 H4B 111.0 . .
C5 C4 H4B 111.0 . .
H4A C4 H4B 109.0 . .
C23 C22 C21 120.7(7) . .
C23 C22 H22A 119.6 . .
C21 C22 H22A 119.6 . .
C1 C5 C4 108.8(8) . .
C1 C5 H5A 109.9 . .
C4 C5 H5A 109.9 . .
C1 C5 H5B 109.9 . .
C4 C5 H5B 109.9 . .
H5A C5 H5B 108.3 . .
C14 C15 C11 101.3(7) . .
C14 C15 H15A 111.5 . .
C11 C15 H15A 111.5 . .
C14 C15 H15B 111.5 . .
C11 C15 H15B 111.5 . .
H15A C15 H15B 109.3 . .
C13 C14 C15 110.2(7) . .
C13 C14 H14A 109.6 . .
C15 C14 H14A 109.6 . .
C13 C14 H14B 109.6 . .
C15 C14 H14B 109.6 . .
H14A C14 H14B 108.1 . .
C1 C8 H8A 109.5 . .
C1 C8 H8B 109.5 . .
H8A C8 H8B 109.5 . .
C1 C8 H8C 109.5 . .
H8A C8 H8C 109.5 . .
H8B C8 H8C 109.5 . .
C2 C9 H9A 109.5 . .
C2 C9 H9B 109.5 . .
H9A C9 H9B 109.5 . .
C2 C9 H9C 109.5 . .
H9A C9 H9C 109.5 . .
H9B C9 H9C 109.5 . .
C11 C18 H18A 109.5 . .
C11 C18 H18B 109.5 . .
H18A C18 H18B 109.5 . .
C11 C18 H18C 109.5 . .
H18A C18 H18C 109.5 . .
H18B C18 H18C 109.5 . .
C12 C19 H19A 109.5 . .
C12 C19 H19B 109.5 . .
H19A C19 H19B 109.5 . .
C12 C19 H19C 109.5 . .
H19A C19 H19C 109.5 . .
H19B C19 H19C 109.5 . .
N2 C32 C33 121.7(8) . .
N2 C32 H32A 119.1 . .
C33 C32 H32A 119.1 . .
N1 C21 C22 122.2(7) . .
N1 C21 H21A 118.9 . .
C22 C21 H21A 118.9 . .

loop_
_geom_bond_atom_site_label_1
_geom_bond_atom_site_label_2
_geom_bond_distance
_geom_bond_site_symmetry_2
Zn1 O1 1.985(5) .
Zn1 O5 2.008(5) .
Zn1 O4 2.025(5) 7_556
Zn1 N1 2.031(4) .
Zn1 O8 2.063(5) 8_466
Zn1 Zn2 2.8804(8) .
Zn2 O3 2.001(5) 7_556
Zn2 O2 2.028(5) .
Zn2 O7 2.049(5) 8_466
Zn2 O6 2.059(5) .
Zn2 N2 2.063(4) 6_565
O6 C17 1.265(8) .
O4 C6 1.239(7) .
O4 Zn1 2.025(5) 7_546
O8 C16 1.262(8) .
O8 Zn1 2.063(5) 8_566
N2 C31 1.310(9) .
N2 C32 1.344(10) .
N2 Zn2 2.062(4) 6_564
N1 C25 1.318(8) .
N1 C21 1.351(10) .
O3 C6 1.223(8) .
O3 Zn2 2.001(5) 7_546
O2 C7 1.264(8) .
O1 C7 1.248(8) .
O7 C16 1.276(8) .
O7 Zn2 2.049(5) 8_566
O5 C17 1.256(8) .
C3 C4 1.502(11) .
C3 C7 1.522(10) .
C3 C2 1.565(10) .
C3 H3A 0.9800 .
C13 C14 1.517(11) .
C13 C17 1.522(9) .
C13 C12 1.616(11) .
C13 H13A 0.9800 .
C26 C27 1.405(7) .
C26 C28 1.419(8) 3_556
C26 C23 1.480(7) .
C16 C11 1.570(10) .
C29 C33 1.331(11) .
C29 C30 1.372(10) .
C29 C28 1.498(7) .
C28 C27 1.383(7) .
C28 C26 1.419(8) 3_556
C6 C1 1.573(10) .
C23 C22 1.366(10) .
C23 C24 1.377(10) .
C11 C18 1.542(11) .
C11 C12 1.556(11) .
C11 C15 1.600(11) .
C1 C5 1.493(10) .
C1 C8 1.559(11) .
C1 C2 1.614(10) .
C27 H27A 0.9300 .
C20 C12 1.488(12) .
C20 H20A 0.9600 .
C20 H20B 0.9600 .
C20 H20C 0.9600 .
C2 C10 1.510(10) .
C2 C9 1.566(10) .
C10 H10A 0.9600 .
C10 H10B 0.9600 .
C10 H10C 0.9600 .
C24 C25 1.393(8) .
C24 H24A 0.9300 .
C31 C30 1.381(8) .
C31 H31A 0.9300 .
C12 C19 1.476(12) .
C25 H25A 0.9300 .
C30 H30A 0.9300 .
C33 C32 1.354(9) .
C33 H33A 0.9300 .
C4 C5 1.577(12) .
C4 H4A 0.9700 .
C4 H4B 0.9700 .
C22 C21 1.379(9) .
C22 H22A 0.9300 .
C5 H5A 0.9700 .
C5 H5B 0.9700 .
C15 C14 1.562(11) .
C15 H15A 0.9700 .
C15 H15B 0.9700 .
C14 H14A 0.9700 .
C14 H14B 0.9700 .
C8 H8A 0.9600 .
C8 H8B 0.9600 .
C8 H8C 0.9600 .
C9 H9A 0.9600 .
C9 H9B 0.9600 .
C9 H9C 0.9600 .
C18 H18A 0.9600 .
C18 H18B 0.9600 .
C18 H18C 0.9600 .
C19 H19A 0.9600 .
C19 H19B 0.9600 .
C19 H19C 0.9600 .
C32 H32A 0.9300 .
C21 H21A 0.9300 .

loop_
_platon_squeeze_void_nr
_platon_squeeze_void_average_x
_platon_squeeze_void_average_y
_platon_squeeze_void_average_z
_platon_squeeze_void_volume
_platon_squeeze_void_count_electrons
_platon_squeeze_void_content
1 -0.011 -0.007 0.000 2800 627 ' '
2 -0.014 0.498 0.500 2800 627 ' '
3 0.044 0.822 0.319 10 -1 ' '
4 0.044 0.178 0.681 10 -1 ' '
5 0.455 0.322 0.181 10 -1 ' '
6 0.455 0.678 0.819 10 -1 ' '
7 0.544 0.678 0.181 10 -1 ' '
8 0.544 0.322 0.819 10 -1 ' '
9 0.955 0.178 0.319 10 -1 ' '
10 0.955 0.822 0.681 10 -1 ' '
